data_4032881
loop_
_publ_author_name
'Sheng, Wanle'
'Cui, Jiuen'
'Ruan, Zheng'
'Yan, Lifeng'
'Wu, Qinghua'
'Yu, Changjiang'
'Wei, Yun'
'Hao, Erhong'
'Jiao, Lijuan'

_publ_section_title
;
 [a]-Phenanthrene-Fused BF2 Azadipyrromethene (AzaBODIPY) Dyes as Bright
 Near-Infrared Fluorophores.
;
_journal_issue 19
_journal_name_full 'The Journal of organic chemistry'
_journal_page_first 10341
_journal_page_last 10349
_journal_paper_doi 10.1021/acs.joc.7b01803
_journal_volume 82
_journal_year 2017
_chemical_formula_sum 'C60 H62 B F2 N3 O8'
_chemical_formula_weight 1001.94
_chemical_name_systematic
;
 ?
;
_space_group_IT_number 15
_symmetry_cell_setting monoclinic
_symmetry_space_group_name_Hall '-C 2yc'
_symmetry_space_group_name_H-M 'C 1 2/c 1'
_atom_sites_solution_hydrogens geom
_atom_sites_solution_primary direct
_atom_sites_solution_secondary difmap
_audit_creation_method SHELXL-97
_cell_angle_alpha 90.00
_cell_angle_beta 121.450(2)
_cell_angle_gamma 90.00
_cell_formula_units_Z 4
_cell_length_a 21.309(3)
_cell_length_b 23.961(3)
_cell_length_c 13.3093(19)
_cell_measurement_reflns_used 6216
_cell_measurement_temperature 298(2)
_cell_measurement_theta_max 23.89
_cell_measurement_theta_min 2.47
_cell_volume 5797.2(14)
_computing_cell_refinement 'Bruker SMART'
_computing_data_collection 'Bruker SMART'
_computing_data_reduction 'Bruker SAINT'
_computing_molecular_graphics 'Bruker SHELXTL'
_computing_publication_material 'Bruker SHELXTL'
_computing_structure_refinement 'SHELXL-97 (Sheldrick, 1997)'
_computing_structure_solution 'SHELXS-97 (Sheldrick, 1990)'
_diffrn_ambient_temperature 298(2)
_diffrn_measured_fraction_theta_full 0.999
_diffrn_measured_fraction_theta_max 0.999
_diffrn_measurement_device_type 'CCD area detector'
_diffrn_measurement_method 'phi and omega scans'
_diffrn_radiation_monochromator graphite
_diffrn_radiation_source 'fine-focus sealed tube'
_diffrn_radiation_type MoK\a
_diffrn_radiation_wavelength 0.71073
_diffrn_reflns_av_R_equivalents 0.0341
_diffrn_reflns_av_sigmaI/netI 0.0317
_diffrn_reflns_limit_h_max 25
_diffrn_reflns_limit_h_min -25
_diffrn_reflns_limit_k_max 28
_diffrn_reflns_limit_k_min -28
_diffrn_reflns_limit_l_max 15
_diffrn_reflns_limit_l_min -15
_diffrn_reflns_number 20265
_diffrn_reflns_theta_full 25.01
_diffrn_reflns_theta_max 25.01
_diffrn_reflns_theta_min 1.41
_exptl_absorpt_coefficient_mu 0.080
_exptl_absorpt_correction_T_max 0.9897
_exptl_absorpt_correction_T_min 0.9803
_exptl_crystal_colour colorless
_exptl_crystal_density_diffrn 1.148
_exptl_crystal_density_method 'not measured'
_exptl_crystal_description block
_exptl_crystal_F_000 2120
_exptl_crystal_size_max 0.25
_exptl_crystal_size_mid 0.15
_exptl_crystal_size_min 0.13
_platon_squeeze_details
;
;
_refine_diff_density_max 0.283
_refine_diff_density_min -0.247
_refine_diff_density_rms 0.035
_refine_ls_extinction_method none
_refine_ls_goodness_of_fit_ref 1.080
_refine_ls_hydrogen_treatment mixed
_refine_ls_matrix_type full
_refine_ls_number_parameters 415
_refine_ls_number_reflns 5113
_refine_ls_number_restraints 550
_refine_ls_restrained_S_all 1.119
_refine_ls_R_factor_all 0.0853
_refine_ls_R_factor_gt 0.0591
_refine_ls_shift/su_max 0.000
_refine_ls_shift/su_mean 0.000
_refine_ls_structure_factor_coef Fsqd
_refine_ls_weighting_details 'calc w=1/[\s^2^(Fo^2^)+(0.1070P)^2^+0.9262P] where P=(Fo^2^+2Fc^2^)/3'
_refine_ls_weighting_scheme calc
_refine_ls_wR_factor_gt 0.1730
_refine_ls_wR_factor_ref 0.1908
_reflns_number_gt 3323
_reflns_number_total 5113
_reflns_threshold_expression >2sigma(I)
_cod_data_source_file jo7b01803_si_002.cif
_cod_data_source_block 140324b_0m_compound_2
_cod_depositor_comments
;
The following automatic conversions were performed:

'_symmetry_cell_setting' value 'Monoclinic' changed to 'monoclinic'
according to
/home/data/users/saulius/crontab/automatic-downloads/rss-feeds/ACS/lib/dictionaries/cif_core.dic
dictionary named 'cif_core.dic' version 2.4.2 from 2011-04-26.

Automatic conversion script
Id: cif_fix_values 4973 2017-02-22 13:04:09Z antanas 

 Adding full bibliography for 4032881--4032884.cif.
;
_cod_original_sg_symbol_H-M C2/c
_cod_database_code 4032881

loop_
_symmetry_equiv_pos_as_xyz
'x, y, z'
'-x, y, -z+1/2'
'x+1/2, y+1/2, z'
'-x+1/2, y+1/2, -z+1/2'
'-x, -y, -z'
'x, -y, z-1/2'
'-x+1/2, -y+1/2, -z'
'x+1/2, -y+1/2, z-1/2'

loop_
_atom_site_label
_atom_site_type_symbol
_atom_site_fract_x
_atom_site_fract_y
_atom_site_fract_z
_atom_site_U_iso_or_equiv
_atom_site_adp_type
_atom_site_occupancy
_atom_site_symmetry_multiplicity
_atom_site_calc_flag
_atom_site_refinement_flags
_atom_site_disorder_assembly
_atom_site_disorder_group
B1 B 0.0000 0.35412(16) 0.2500 0.0674(11) Uani 1 2 d SU . .
C1 C 0.10891(12) 0.32771(9) 0.46400(19) 0.0558(6) Uani 1 1 d . A .
C2 C 0.14472(12) 0.27797(9) 0.52512(19) 0.0553(6) Uani 1 1 d . . .
C3 C 0.10813(12) 0.23373(9) 0.44901(18) 0.0527(5) Uani 1 1 d . . .
C4 C 0.05038(12) 0.25749(8) 0.34369(19) 0.0529(5) Uani 1 1 d . A .
C5 C 0.12792(12) 0.38531(9) 0.5067(2) 0.0620(6) Uani 1 1 d . . .
C6 C 0.0811(2) 0.41954(14) 0.5195(4) 0.0979(12) Uani 0.864(4) 1 d PU A 5
H6 H 0.0344 0.4066 0.4973 0.118 Uiso 0.864(4) 1 calc PR A 5
C7 C 0.1018(2) 0.47323(17) 0.5649(4) 0.1193(15) Uani 0.864(4) 1 d PU A 5
H7 H 0.0698 0.4956 0.5751 0.143 Uiso 0.864(4) 1 calc PR A 5
C8 C 0.16886(19) 0.49257(13) 0.5940(4) 0.1132(12) Uani 1 1 d DU . .
C9 C 0.2166(2) 0.45909(15) 0.5846(4) 0.1059(13) Uani 0.864(4) 1 d PU A 5
H9 H 0.2634 0.4721 0.6077 0.127 Uiso 0.864(4) 1 calc PR A 5
C10 C 0.19653(19) 0.40678(13) 0.5418(4) 0.0876(11) Uani 0.864(4) 1 d PU A 5
H10 H 0.2301 0.3844 0.5358 0.105 Uiso 0.864(4) 1 calc PR A 5
C11 C 0.1546(3) 0.5777(2) 0.6714(7) 0.191(3) Uani 0.864(4) 1 d PDU A 5
H11A H 0.1786 0.6131 0.6987 0.286 Uiso 0.864(4) 1 calc PR A 5
H11B H 0.1529 0.5592 0.7340 0.286 Uiso 0.864(4) 1 calc PR A 5
H11C H 0.1055 0.5832 0.6059 0.286 Uiso 0.864(4) 1 calc PR A 5
C12 C 0.20953(12) 0.27484(9) 0.6461(2) 0.0569(6) Uani 1 1 d . . .
C13 C 0.27022(12) 0.24277(10) 0.6712(2) 0.0630(6) Uani 1 1 d . . .
H13 H 0.2705 0.2237 0.6106 0.076 Uiso 1 1 calc R . .
C14 C 0.33016(14) 0.23869(11) 0.7844(2) 0.0678(7) Uani 1 1 d . . .
H14 H 0.3700 0.2169 0.7980 0.081 Uiso 1 1 calc R . .
C15 C 0.33300(13) 0.26590(11) 0.8779(2) 0.0671(7) Uani 1 1 d . B .
C16 C 0.27324(15) 0.29938(12) 0.8513(2) 0.0804(8) Uani 1 1 d . . .
H16 H 0.2738 0.3195 0.9116 0.096 Uiso 1 1 calc R . .
C17 C 0.21276(14) 0.30387(12) 0.7383(2) 0.0742(7) Uani 1 1 d . . .
H17 H 0.1737 0.3268 0.7242 0.089 Uiso 1 1 calc R . .
C18 C 0.39795(15) 0.26081(14) 1.0038(2) 0.0839(8) Uani 1 1 d U . .
C19 C 0.3735(3) 0.2419(4) 1.0844(5) 0.131(3) Uani 0.713(7) 1 d PU B 3
H19A H 0.4153 0.2390 1.1631 0.197 Uiso 0.713(7) 1 calc PR B 3
H19B H 0.3501 0.2061 1.0592 0.197 Uiso 0.713(7) 1 calc PR B 3
H19C H 0.3392 0.2684 1.0829 0.197 Uiso 0.713(7) 1 calc PR B 3
C20 C 0.4599(3) 0.2251(4) 1.0166(4) 0.129(2) Uani 0.713(7) 1 d PU B 3
H20A H 0.4748 0.2383 0.9641 0.194 Uiso 0.713(7) 1 calc PR B 3
H20B H 0.4435 0.1871 0.9975 0.194 Uiso 0.713(7) 1 calc PR B 3
H20C H 0.5008 0.2270 1.0962 0.194 Uiso 0.713(7) 1 calc PR B 3
C21 C 0.4314(4) 0.3212(3) 1.0476(6) 0.146(3) Uani 0.713(7) 1 d PU B 3
H21A H 0.4485 0.3355 0.9987 0.219 Uiso 0.713(7) 1 calc PR B 3
H21B H 0.4718 0.3192 1.1277 0.219 Uiso 0.713(7) 1 calc PR B 3
H21C H 0.3942 0.3456 1.0431 0.219 Uiso 0.713(7) 1 calc PR B 3
C19' C 0.4615(8) 0.2824(11) 1.0074(13) 0.137(5) Uani 0.287(7) 1 d PU B 4
H19D H 0.5032 0.2796 1.0862 0.205 Uiso 0.287(7) 1 calc PR B 4
H19E H 0.4533 0.3208 0.9835 0.205 Uiso 0.287(7) 1 calc PR B 4
H19F H 0.4706 0.2613 0.9550 0.205 Uiso 0.287(7) 1 calc PR B 4
C20' C 0.3860(9) 0.2942(10) 1.0890(11) 0.134(5) Uani 0.287(7) 1 d PU B 4
H20D H 0.3408 0.2829 1.0822 0.201 Uiso 0.287(7) 1 calc PR B 4
H20E H 0.3837 0.3332 1.0708 0.201 Uiso 0.287(7) 1 calc PR B 4
H20F H 0.4261 0.2877 1.1679 0.201 Uiso 0.287(7) 1 calc PR B 4
C21' C 0.3918(10) 0.1965(9) 1.0405(14) 0.153(6) Uani 0.287(7) 1 d PU B 4
H21D H 0.3453 0.1914 1.0345 0.230 Uiso 0.287(7) 1 calc PR B 4
H21E H 0.4308 0.1895 1.1200 0.230 Uiso 0.287(7) 1 calc PR B 4
H21F H 0.3957 0.1709 0.9884 0.230 Uiso 0.287(7) 1 calc PR B 4
C22 C 0.11809(11) 0.17301(9) 0.46613(19) 0.0546(6) Uani 1 1 d . . .
C23 C 0.12755(12) 0.14764(9) 0.56694(19) 0.0589(6) Uani 1 1 d . . .
H23 H 0.1329 0.1692 0.6290 0.071 Uiso 1 1 calc R . .
C24 C 0.12889(14) 0.08990(10) 0.5745(2) 0.0658(6) Uani 1 1 d . . .
C25 C 0.12326(15) 0.05745(10) 0.4843(2) 0.0711(7) Uani 1 1 d . C .
C26 C 0.11354(16) 0.08304(10) 0.3837(2) 0.0726(7) Uani 1 1 d . C .
C27 C 0.11162(14) 0.14073(10) 0.3753(2) 0.0655(6) Uani 1 1 d . . .
H27 H 0.1059 0.1578 0.3082 0.079 Uiso 1 1 calc R . .
C28 C 0.1376(2) 0.09116(13) 0.7609(3) 0.1072(11) Uani 1 1 d . . .
H28A H 0.1791 0.1159 0.7941 0.161 Uiso 1 1 calc R . .
H28B H 0.1426 0.0657 0.8204 0.161 Uiso 1 1 calc R . .
H28C H 0.0932 0.1125 0.7316 0.161 Uiso 1 1 calc R . .
C29 C 0.1979(4) -0.0236(2) 0.5752(5) 0.107(2) Uani 0.599(7) 1 d P C 1
H29A H 0.1948 -0.0636 0.5757 0.160 Uiso 0.599(7) 1 calc PR C 1
H29B H 0.2150 -0.0095 0.6528 0.160 Uiso 0.599(7) 1 calc PR C 1
H29C H 0.2317 -0.0130 0.5514 0.160 Uiso 0.599(7) 1 calc PR C 1
C29' C 0.0469(6) -0.0251(3) 0.4141(10) 0.119(4) Uani 0.401(7) 1 d P C 2
H29D H 0.0497 -0.0650 0.4211 0.178 Uiso 0.401(7) 1 calc PR C 2
H29E H 0.0275 -0.0148 0.3335 0.178 Uiso 0.401(7) 1 calc PR C 2
H29F H 0.0152 -0.0111 0.4396 0.178 Uiso 0.401(7) 1 calc PR C 2
C30 C 0.0853(4) 0.0737(2) 0.1838(4) 0.111(2) Uani 0.805(13) 1 d PDU D 7
H30A H 0.0832 0.0455 0.1308 0.166 Uiso 0.805(13) 1 calc PR D 7
H30B H 0.1211 0.1013 0.1953 0.166 Uiso 0.805(13) 1 calc PR D 7
H30C H 0.0379 0.0910 0.1509 0.166 Uiso 0.805(13) 1 calc PR D 7
F1 F 0.04110(12) 0.38611(9) 0.22178(15) 0.1452(9) Uani 1 1 d U . .
N1 N 0.05174(10) 0.31541(7) 0.35396(16) 0.0546(5) Uani 1 1 d . . .
N2 N 0.0000 0.22963(10) 0.2500 0.0548(6) Uani 1 2 d S . .
O1 O 0.19343(15) 0.54519(10) 0.6365(3) 0.1608(12) Uani 1 1 d DU A .
O2 O 0.13444(12) 0.06068(7) 0.66715(16) 0.0876(6) Uani 1 1 d . . .
O3 O 0.12403(13) -0.00011(7) 0.49123(19) 0.0933(6) Uani 1 1 d . . .
O4 O 0.10643(14) 0.04801(8) 0.29755(18) 0.1009(7) Uani 1 1 d DU . .
C30' C 0.1310(7) 0.0741(4) 0.2285(10) 0.118(10) Uani 0.195(13) 1 d PDU D 8
H30D H 0.1270 0.0484 0.1702 0.176 Uiso 0.195(13) 1 calc PR D 8
H30E H 0.1814 0.0853 0.2784 0.176 Uiso 0.195(13) 1 calc PR D 8
H30F H 0.1013 0.1064 0.1903 0.176 Uiso 0.195(13) 1 calc PR D 8
C9' C 0.1634(7) 0.4150(4) 0.4758(10) 0.119(4) Uani 0.136(4) 1 d PRU A 6
H9' H 0.1794 0.3968 0.4314 0.143 Uiso 0.136(4) 1 calc PR A 6
C7' C 0.1147(7) 0.4002(4) 0.5941(10) 0.118(4) Uani 0.136(4) 1 d PRU A 6
H7' H 0.0954 0.3740 0.6223 0.141 Uiso 0.136(4) 1 calc PR A 6
C10' C 0.1829(7) 0.4732(4) 0.4990(10) 0.123(4) Uani 0.136(4) 1 d PRDU A 6
H10' H 0.2010 0.4951 0.4619 0.148 Uiso 0.136(4) 1 calc PR A 6
C6' C 0.1306(7) 0.4568(4) 0.6430(10) 0.118(4) Uani 0.136(4) 1 d PRU A 6
H6' H 0.1189 0.4697 0.6973 0.142 Uiso 0.136(4) 1 calc PR A 6
C11' C 0.1889(7) 0.5615(4) 0.7432(10) 0.121(6) Uani 0.136(4) 1 d PRDU A 6
H11D H 0.2070 0.5989 0.7667 0.181 Uiso 0.136(4) 1 calc PR A 6
H11E H 0.2181 0.5363 0.8069 0.181 Uiso 0.136(4) 1 calc PR A 6
H11F H 0.1386 0.5597 0.7231 0.181 Uiso 0.136(4) 1 calc PR A 6

loop_
_atom_site_aniso_label
_atom_site_aniso_U_11
_atom_site_aniso_U_22
_atom_site_aniso_U_33
_atom_site_aniso_U_23
_atom_site_aniso_U_13
_atom_site_aniso_U_12
B1 0.068(2) 0.050(2) 0.063(2) 0.000 0.019(2) 0.000
C1 0.0541(13) 0.0560(13) 0.0548(13) -0.0030(10) 0.0266(11) 0.0001(10)
C2 0.0532(12) 0.0567(13) 0.0536(13) 0.0014(10) 0.0263(11) 0.0046(10)
C3 0.0553(12) 0.0528(12) 0.0509(12) 0.0007(10) 0.0284(11) 0.0022(10)
C4 0.0574(13) 0.0488(12) 0.0527(12) -0.0030(10) 0.0289(11) -0.0021(10)
C5 0.0586(14) 0.0542(13) 0.0574(13) -0.0029(10) 0.0192(11) 0.0030(11)
C6 0.076(2) 0.077(2) 0.133(3) -0.0385(19) 0.049(2) -0.0049(16)
C7 0.092(2) 0.084(2) 0.152(3) -0.049(2) 0.042(2) 0.0095(19)
C8 0.086(2) 0.0642(17) 0.142(3) -0.0361(17) 0.0267(19) -0.0086(15)
C9 0.080(2) 0.071(2) 0.146(3) -0.024(2) 0.045(2) -0.0151(17)
C10 0.0664(19) 0.0640(17) 0.124(3) -0.0191(17) 0.0436(19) -0.0065(14)
C11 0.145(4) 0.119(4) 0.232(6) -0.074(4) 0.046(4) 0.018(3)
C12 0.0560(13) 0.0573(13) 0.0534(13) -0.0016(10) 0.0257(11) 0.0000(10)
C13 0.0609(14) 0.0745(15) 0.0537(13) -0.0010(11) 0.0299(12) 0.0068(12)
C14 0.0622(15) 0.0798(16) 0.0633(15) 0.0068(12) 0.0340(13) 0.0125(12)
C15 0.0598(15) 0.0850(17) 0.0541(14) 0.0056(12) 0.0281(12) 0.0012(13)
C16 0.0745(18) 0.103(2) 0.0587(16) -0.0112(14) 0.0312(14) 0.0077(15)
C17 0.0653(16) 0.0880(18) 0.0606(15) -0.0050(13) 0.0267(13) 0.0157(13)
C18 0.0638(17) 0.124(2) 0.0547(15) 0.0096(15) 0.0245(13) 0.0034(16)
C19 0.102(4) 0.213(7) 0.068(3) 0.045(4) 0.037(3) 0.004(4)
C20 0.077(3) 0.218(7) 0.063(3) 0.013(3) 0.015(2) 0.056(4)
C21 0.119(4) 0.153(5) 0.086(4) -0.013(3) -0.003(3) -0.029(4)
C19' 0.080(7) 0.213(11) 0.077(7) 0.005(8) 0.013(6) -0.012(9)
C20' 0.115(8) 0.182(10) 0.060(6) 0.003(8) 0.014(6) 0.004(9)
C21' 0.133(9) 0.178(10) 0.077(7) 0.016(8) 0.004(7) 0.011(9)
C22 0.0550(13) 0.0525(12) 0.0548(13) 0.0031(10) 0.0274(11) 0.0051(10)
C23 0.0661(14) 0.0572(13) 0.0509(13) 0.0030(10) 0.0288(11) 0.0052(10)
C24 0.0786(16) 0.0587(14) 0.0646(15) 0.0129(11) 0.0405(13) 0.0075(11)
C25 0.0952(19) 0.0496(13) 0.0781(17) 0.0053(12) 0.0519(15) 0.0065(12)
C26 0.101(2) 0.0575(15) 0.0736(17) -0.0003(12) 0.0550(15) 0.0112(13)
C27 0.0874(17) 0.0581(14) 0.0624(14) 0.0050(11) 0.0471(14) 0.0097(12)
C28 0.173(3) 0.087(2) 0.083(2) 0.0181(16) 0.082(2) 0.022(2)
C29 0.146(5) 0.067(3) 0.131(5) 0.029(3) 0.088(5) 0.032(3)
C29' 0.156(9) 0.057(4) 0.158(9) 0.000(5) 0.091(8) -0.013(5)
C30 0.164(6) 0.107(3) 0.067(3) 0.003(2) 0.064(4) 0.038(3)
F1 0.1457(17) 0.1280(15) 0.0825(12) 0.0327(10) 0.0042(11) -0.0790(13)
N1 0.0559(11) 0.0476(10) 0.0538(11) -0.0011(8) 0.0241(9) -0.0003(8)
N2 0.0593(15) 0.0487(14) 0.0542(15) 0.000 0.0281(14) 0.000
O1 0.1220(19) 0.0813(15) 0.216(3) -0.0562(17) 0.0440(19) -0.0091(13)
O2 0.1342(17) 0.0681(11) 0.0776(12) 0.0188(9) 0.0672(12) 0.0155(10)
O3 0.1375(18) 0.0498(10) 0.0977(14) 0.0082(9) 0.0651(14) 0.0103(11)
O4 0.172(2) 0.0650(11) 0.0900(14) -0.0031(10) 0.0857(15) 0.0155(12)
C30' 0.22(3) 0.058(10) 0.055(12) -0.015(8) 0.057(14) 0.022(13)
C9' 0.092(5) 0.078(5) 0.155(5) -0.040(5) 0.042(5) -0.005(5)
C7' 0.091(5) 0.077(5) 0.156(5) -0.037(5) 0.044(5) -0.011(5)
C10' 0.097(5) 0.078(5) 0.155(5) -0.038(5) 0.038(5) -0.008(5)
C6' 0.092(5) 0.081(5) 0.153(5) -0.042(5) 0.044(5) -0.001(5)
C11' 0.092(8) 0.079(8) 0.153(9) -0.063(7) 0.038(8) 0.013(7)

loop_
_atom_type_symbol
_atom_type_description
_atom_type_scat_dispersion_real
_atom_type_scat_dispersion_imag
_atom_type_scat_source
C C 0.0033 0.0016 'International Tables Vol C Tables 4.2.6.8 and 6.1.1.4'
H H 0.0000 0.0000 'International Tables Vol C Tables 4.2.6.8 and 6.1.1.4'
N N 0.0061 0.0033 'International Tables Vol C Tables 4.2.6.8 and 6.1.1.4'
O O 0.0106 0.0060 'International Tables Vol C Tables 4.2.6.8 and 6.1.1.4'
F F 0.0171 0.0103 'International Tables Vol C Tables 4.2.6.8 and 6.1.1.4'
B B 0.0013 0.0007 'International Tables Vol C Tables 4.2.6.8 and 6.1.1.4'

loop_
_geom_angle_atom_site_label_1
_geom_angle_atom_site_label_2
_geom_angle_atom_site_label_3
_geom_angle
_geom_angle_site_symmetry_1
_geom_angle_site_symmetry_3
F1 B1 F1 111.2(4) . 2
F1 B1 N1 110.66(11) . 2
F1 B1 N1 108.93(11) 2 2
F1 B1 N1 108.93(11) . .
F1 B1 N1 110.66(11) 2 .
N1 B1 N1 106.4(3) 2 .
N1 C1 C2 110.25(19) . .
N1 C1 C5 122.13(19) . .
C2 C1 C5 127.6(2) . .
C3 C2 C1 107.04(19) . .
C3 C2 C12 127.23(19) . .
C1 C2 C12 125.7(2) . .
C2 C3 C4 106.40(18) . .
C2 C3 C22 131.33(19) . .
C4 C3 C22 122.13(19) . .
N2 C4 N1 124.0(2) . .
N2 C4 C3 126.04(19) . .
N1 C4 C3 109.91(18) . .
C9' C5 C6 107.7(6) . .
C9' C5 C7' 123.6(8) . .
C6 C5 C7' 42.0(5) . .
C9' C5 C10 35.6(6) . .
C6 C5 C10 116.5(3) . .
C7' C5 C10 105.3(6) . .
C9' C5 C1 119.9(5) . .
C6 C5 C1 122.7(2) . .
C7' C5 C1 115.7(5) . .
C10 C5 C1 120.7(2) . .
C5 C6 C7 121.5(3) . .
C5 C6 H6 119.3 . .
C7 C6 H6 119.3 . .
C8 C7 C6 119.2(3) . .
C8 C7 H7 120.4 . .
C6 C7 H7 120.4 . .
C9 C8 C7 120.3(3) . .
C9 C8 O1 116.1(3) . .
C7 C8 O1 123.5(3) . .
C9 C8 C10' 41.9(5) . .
C7 C8 C10' 107.2(6) . .
O1 C8 C10' 115.3(5) . .
C9 C8 C6' 107.4(5) . .
C7 C8 C6' 38.6(5) . .
O1 C8 C6' 120.6(5) . .
C10' C8 C6' 124.1(7) . .
C10 C9 C8 120.1(3) . .
C10 C9 H9 120.0 . .
C8 C9 H9 120.0 . .
C9 C10 C5 122.4(3) . .
C9 C10 H10 118.8 . .
C5 C10 H10 118.8 . .
O1 C11 H11A 109.5 . .
O1 C11 H11B 109.5 . .
H11A C11 H11B 109.5 . .
O1 C11 H11C 109.5 . .
H11A C11 H11C 109.5 . .
H11B C11 H11C 109.5 . .
C17 C12 C13 117.2(2) . .
C17 C12 C2 121.8(2) . .
C13 C12 C2 120.9(2) . .
C14 C13 C12 121.2(2) . .
C14 C13 H13 119.4 . .
C12 C13 H13 119.4 . .
C15 C14 C13 122.1(2) . .
C15 C14 H14 118.9 . .
C13 C14 H14 118.9 . .
C14 C15 C16 116.2(2) . .
C14 C15 C18 122.8(2) . .
C16 C15 C18 121.0(2) . .
C17 C16 C15 122.2(2) . .
C17 C16 H16 118.9 . .
C15 C16 H16 118.9 . .
C12 C17 C16 120.9(2) . .
C12 C17 H17 119.5 . .
C16 C17 H17 119.5 . .
C19' C18 C19 140.4(7) . .
C19' C18 C20 56.1(10) . .
C19 C18 C20 111.2(4) . .
C19' C18 C20' 108.1(12) . .
C19 C18 C20' 50.3(8) . .
C20 C18 C20' 134.1(6) . .
C19' C18 C15 108.1(6) . .
C19 C18 C15 111.0(3) . .
C20 C18 C15 114.2(3) . .
C20' C18 C15 111.7(6) . .
C19' C18 C21 54.5(9) . .
C19 C18 C21 105.8(5) . .
C20 C18 C21 106.2(5) . .
C20' C18 C21 57.3(9) . .
C15 C18 C21 107.9(3) . .
C19' C18 C21' 123.5(12) . .
C19 C18 C21' 52.2(8) . .
C20 C18 C21' 68.5(8) . .
C20' C18 C21' 101.7(11) . .
C15 C18 C21' 103.6(5) . .
C21 C18 C21' 147.0(6) . .
C18 C19 H19A 109.5 . .
C18 C19 H19B 109.5 . .
H19A C19 H19B 109.5 . .
C18 C19 H19C 109.5 . .
H19A C19 H19C 109.5 . .
H19B C19 H19C 109.5 . .
C18 C20 H20A 109.5 . .
C18 C20 H20B 109.5 . .
H20A C20 H20B 109.5 . .
C18 C20 H20C 109.5 . .
H20A C20 H20C 109.5 . .
H20B C20 H20C 109.5 . .
C18 C21 H21A 109.5 . .
C18 C21 H21B 109.5 . .
H21A C21 H21B 109.5 . .
C18 C21 H21C 109.5 . .
H21A C21 H21C 109.5 . .
H21B C21 H21C 109.5 . .
C18 C19' H19D 109.5 . .
C18 C19' H19E 109.5 . .
H19D C19' H19E 109.5 . .
C18 C19' H19F 109.5 . .
H19D C19' H19F 109.5 . .
H19E C19' H19F 109.5 . .
C18 C20' H20D 109.5 . .
C18 C20' H20E 109.5 . .
H20D C20' H20E 109.5 . .
C18 C20' H20F 109.5 . .
H20D C20' H20F 109.5 . .
H20E C20' H20F 109.5 . .
C18 C21' H21D 109.5 . .
C18 C21' H21E 109.5 . .
H21D C21' H21E 109.5 . .
C18 C21' H21F 109.5 . .
H21D C21' H21F 109.5 . .
H21E C21' H21F 109.5 . .
C27 C22 C23 119.9(2) . .
C27 C22 C3 118.58(19) . .
C23 C22 C3 121.28(19) . .
C24 C23 C22 119.6(2) . .
C24 C23 H23 120.2 . .
C22 C23 H23 120.2 . .
O2 C24 C25 115.0(2) . .
O2 C24 C23 124.4(2) . .
C25 C24 C23 120.7(2) . .
C24 C25 O3 120.8(2) . .
C24 C25 C26 119.4(2) . .
O3 C25 C26 119.7(2) . .
O4 C26 C27 124.1(2) . .
O4 C26 C25 115.8(2) . .
C27 C26 C25 120.1(2) . .
C22 C27 C26 120.2(2) . .
C22 C27 H27 119.9 . .
C26 C27 H27 119.9 . .
O2 C28 H28A 109.5 . .
O2 C28 H28B 109.5 . .
H28A C28 H28B 109.5 . .
O2 C28 H28C 109.5 . .
H28A C28 H28C 109.5 . .
H28B C28 H28C 109.5 . .
O3 C29 H29A 109.5 . .
O3 C29 H29B 109.5 . .
H29A C29 H29B 109.5 . .
O3 C29 H29C 109.5 . .
H29A C29 H29C 109.5 . .
H29B C29 H29C 109.5 . .
O3 C29' H29D 109.5 . .
O3 C29' H29E 109.5 . .
H29D C29' H29E 109.5 . .
O3 C29' H29F 109.5 . .
H29D C29' H29F 109.5 . .
H29E C29' H29F 109.5 . .
O4 C30 H30A 109.5 . .
O4 C30 H30B 109.5 . .
H30A C30 H30B 109.5 . .
O4 C30 H30C 109.5 . .
H30A C30 H30C 109.5 . .
H30B C30 H30C 109.5 . .
C1 N1 C4 106.40(17) . .
C1 N1 B1 130.66(19) . .
C4 N1 B1 122.70(19) . .
C4 N2 C4 119.5(3) . 2
C8 O1 C11 119.4(4) . .
C8 O1 C11' 115.2(5) . .
C11 O1 C11' 37.0(5) . .
C24 O2 C28 118.2(2) . .
C25 O3 C29 113.5(3) . .
C25 O3 C29' 111.9(4) . .
C29 O3 C29' 134.4(4) . .
C26 O4 C30' 110.9(4) . .
C26 O4 C30 116.6(3) . .
C30' O4 C30 33.5(5) . .
O4 C30' H30D 109.5 . .
O4 C30' H30E 109.5 . .
H30D C30' H30E 109.5 . .
O4 C30' H30F 109.5 . .
H30D C30' H30F 109.5 . .
H30E C30' H30F 109.5 . .
C5 C9' C10' 129.3(4) . .
C5 C9' H9' 115.3 . .
C10' C9' H9' 115.3 . .
C5 C7' C6' 120.9(4) . .
C5 C7' H7' 119.6 . .
C6' C7' H7' 119.6 . .
C9' C10' C8 108.4(4) . .
C9' C10' H10' 125.8 . .
C8 C10' H10' 125.8 . .
C7' C6' C8 112.1(3) . .
C7' C6' H6' 123.9 . .
C8 C6' H6' 123.9 . .
O1 C11' H11D 109.5 . .
O1 C11' H11E 109.5 . .
H11D C11' H11E 109.5 . .
O1 C11' H11F 109.5 . .
H11D C11' H11F 109.5 . .
H11E C11' H11F 109.5 . .

loop_
_geom_bond_atom_site_label_1
_geom_bond_atom_site_label_2
_geom_bond_distance
_geom_bond_site_symmetry_2
B1 F1 1.356(3) .
B1 F1 1.356(3) 2
B1 N1 1.549(3) 2
B1 N1 1.549(3) .
C1 N1 1.362(3) .
C1 C2 1.420(3) .
C1 C5 1.467(3) .
C2 C3 1.390(3) .
C2 C12 1.478(3) .
C3 C4 1.415(3) .
C3 C22 1.471(3) .
C4 N2 1.325(2) .
C4 N1 1.393(3) .
C5 C9' 1.253(11) .
C5 C6 1.369(4) .
C5 C7' 1.379(10) .
C5 C10 1.381(4) .
C6 C7 1.392(5) .
C6 H6 0.9300 .
C7 C8 1.353(5) .
C7 H7 0.9300 .
C8 C9 1.352(5) .
C8 O1 1.369(4) .
C8 C10' 1.516(10) .
C8 C6' 1.544(12) .
C9 C10 1.351(4) .
C9 H9 0.9300 .
C10 H10 0.9300 .
C11 O1 1.380(6) .
C11 H11A 0.9600 .
C11 H11B 0.9600 .
C11 H11C 0.9600 .
C12 C17 1.381(3) .
C12 C13 1.387(3) .
C13 C14 1.379(3) .
C13 H13 0.9300 .
C14 C15 1.379(4) .
C14 H14 0.9300 .
C15 C16 1.386(4) .
C15 C18 1.522(3) .
C16 C17 1.383(3) .
C16 H16 0.9300 .
C17 H17 0.9300 .
C18 C19' 1.426(16) .
C18 C19 1.487(6) .
C18 C20 1.507(6) .
C18 C20' 1.514(17) .
C18 C21 1.585(7) .
C18 C21' 1.643(19) .
C19 H19A 0.9600 .
C19 H19B 0.9600 .
C19 H19C 0.9600 .
C20 H20A 0.9600 .
C20 H20B 0.9600 .
C20 H20C 0.9600 .
C21 H21A 0.9600 .
C21 H21B 0.9600 .
C21 H21C 0.9600 .
C19' H19D 0.9600 .
C19' H19E 0.9600 .
C19' H19F 0.9600 .
C20' H20D 0.9600 .
C20' H20E 0.9600 .
C20' H20F 0.9600 .
C21' H21D 0.9600 .
C21' H21E 0.9600 .
C21' H21F 0.9600 .
C22 C27 1.380(3) .
C22 C23 1.389(3) .
C23 C24 1.386(3) .
C23 H23 0.9300 .
C24 O2 1.369(3) .
C24 C25 1.381(3) .
C25 O3 1.382(3) .
C25 C26 1.387(3) .
C26 O4 1.364(3) .
C26 C27 1.386(3) .
C27 H27 0.9300 .
C28 O2 1.416(3) .
C28 H28A 0.9600 .
C28 H28B 0.9600 .
C28 H28C 0.9600 .
C29 O3 1.486(6) .
C29 H29A 0.9600 .
C29 H29B 0.9600 .
C29 H29C 0.9600 .
C29' O3 1.533(10) .
C29' H29D 0.9600 .
C29' H29E 0.9600 .
C29' H29F 0.9600 .
C30 O4 1.471(5) .
C30 H30A 0.9600 .
C30 H30B 0.9600 .
C30 H30C 0.9600 .
N2 C4 1.325(2) 2
O1 C11' 1.524(10) .
O4 C30' 1.418(11) .
C30' H30D 0.9600 .
C30' H30E 0.9600 .
C30' H30F 0.9600 .
C9' C10' 1.4421 .
C9' H9' 0.9300 .
C7' C6' 1.4649 .
C7' H7' 0.9300 .
C10' H10' 0.9300 .
C6' H6' 0.9300 .
C11' H11D 0.9600 .
C11' H11E 0.9600 .
C11' H11F 0.9600 .

loop_
_platon_squeeze_void_nr
_platon_squeeze_void_average_x
_platon_squeeze_void_average_y
_platon_squeeze_void_average_z
_platon_squeeze_void_volume
_platon_squeeze_void_count_electrons
1 0.500 0.070 0.250 145.7 19.5
2 1.000 0.570 0.250 145.7 19.5
3 0.500 0.930 0.750 145.7 19.5
4 1.000 0.430 0.750 145.7 19.5
